data_7700428
loop_
_publ_author_name
'Leo, Pedro'
'Orcajo, Gisela'
'Briones, David'
'Rodr\'iguez-Di\'eguez, Antonio'
'Choquesillo-Lazarte, Duane'
'Calleja, Guillermo'
'Mart\'inez, Fernando'

_publ_section_title
;
 A double basic Sr-amino containing MOF as a highly stable heterogeneous
 catalyst.
;
_journal_issue 30
_journal_name_full 'Dalton transactions (Cambridge, England : 2003)'
_journal_page_first 11556
_journal_page_last 11564
_journal_paper_doi 10.1039/c9dt01061k
_journal_volume 48
_journal_year 2019
_chemical_formula_moiety 'C11 H12 N2 O5 Sr'
_chemical_formula_sum 'C11 H12 N2 O5 Sr'
_chemical_formula_weight 339.85
_space_group_crystal_system monoclinic
_space_group_IT_number 14
_space_group_name_Hall '-P 2yn'
_space_group_name_H-M_alt 'P 1 21/n 1'
_symmetry_space_group_name_Hall '-P 2yn'
_symmetry_space_group_name_H-M 'P 1 21/n 1'
_atom_sites_solution_hydrogens mixed
_audit_creation_date 2019-06-06
_audit_creation_method
;
Olex2 1.2
(compiled 2018.05.29 svn.r3508 for OlexSys, GUI svn.r5506)
;
_audit_update_record
;
2019-06-21 deposited with the CCDC.    2019-07-01 downloaded from the CCDC.
;
_cell_angle_alpha 90
_cell_angle_beta 90.611(3)
_cell_angle_gamma 90
_cell_formula_units_Z 4
_cell_length_a 9.9671(8)
_cell_length_b 7.3143(6)
_cell_length_c 18.1950(16)
_cell_measurement_reflns_used 9805
_cell_measurement_temperature 100(2)
_cell_measurement_theta_max 27.57
_cell_measurement_theta_min 2.34
_cell_volume 1326.38(19)
_computing_cell_refinement 'SAINT V8.38A (Bruker, 2016)'
_computing_data_collection 'Bruker Apex3, 2016'
_computing_data_reduction 'SAINT V8.38A (Bruker, 2016)'
_computing_molecular_graphics 'Olex2 (Dolomanov et al., 2009)'
_computing_publication_material 'Olex2 (Dolomanov et al., 2009)'
_computing_structure_refinement 'XL (Sheldrick, 2008)'
_computing_structure_solution 'XS (Sheldrick, 2008)'
_diffrn_ambient_temperature 100(2)
_diffrn_measured_fraction_theta_full 0.998
_diffrn_measured_fraction_theta_max 0.989
_diffrn_measurement_device_type 'Bruker D8 Venture'
_diffrn_measurement_method '\f and \w scans'
_diffrn_radiation_type MoK\a
_diffrn_radiation_wavelength 0.71073
_diffrn_reflns_av_unetI/netI 0.0273
_diffrn_reflns_Laue_measured_fraction_full 0.998
_diffrn_reflns_Laue_measured_fraction_max 0.989
_diffrn_reflns_limit_h_max 13
_diffrn_reflns_limit_h_min -13
_diffrn_reflns_limit_k_max 9
_diffrn_reflns_limit_k_min 0
_diffrn_reflns_limit_l_max 23
_diffrn_reflns_limit_l_min 0
_diffrn_reflns_number 3106
_diffrn_reflns_point_group_measured_fraction_full 0.998
_diffrn_reflns_point_group_measured_fraction_max 0.989
_diffrn_reflns_theta_full 25.242
_diffrn_reflns_theta_max 27.825
_diffrn_reflns_theta_min 3.002
_diffrn_source 'high brilliance microfocus sealed tube'
_diffrn_standards_number 0
_exptl_absorpt_coefficient_mu 4.082
_exptl_absorpt_correction_T_max 0.094903
_exptl_absorpt_correction_T_min 0.062100
_exptl_absorpt_correction_type multi-scan
_exptl_absorpt_process_details
;
 TWINABS-2012/1 (Bruker,2012) was used for absorption correction.

Final HKLF 4 output contains 42184 reflections, Rint = 0.0831
 (24230 with I > 3sig(I), Rint = 0.0603)
;
_exptl_crystal_colour colourless
_exptl_crystal_colour_primary colourless
_exptl_crystal_density_diffrn 1.702
_exptl_crystal_description block
_exptl_crystal_F_000 680
_exptl_crystal_recrystallization_method 'Re-crystallisation from solvent'
_exptl_crystal_size_max 0.12
_exptl_crystal_size_mid 0.11
_exptl_crystal_size_min 0.08
_refine_diff_density_max 0.583
_refine_diff_density_min -0.893
_refine_diff_density_rms 0.115
_refine_ls_extinction_method none
_refine_ls_goodness_of_fit_ref 1.273
_refine_ls_hydrogen_treatment constr
_refine_ls_matrix_type full
_refine_ls_number_parameters 227
_refine_ls_number_reflns 3106
_refine_ls_number_restraints 68
_refine_ls_restrained_S_all 1.263
_refine_ls_R_factor_all 0.0458
_refine_ls_R_factor_gt 0.0410
_refine_ls_shift/su_max 0.000
_refine_ls_shift/su_mean 0.000
_refine_ls_structure_factor_coef Fsqd
_refine_ls_weighting_details 'w=1/[\s^2^(Fo^2^)+5.2221P] where P=(Fo^2^+2Fc^2^)/3'
_refine_ls_weighting_scheme calc
_refine_ls_wR_factor_gt 0.0919
_refine_ls_wR_factor_ref 0.0951
_reflns_Friedel_coverage 0.000
_reflns_number_gt 2949
_reflns_number_total 3106
_reflns_threshold_expression 'I > 2\s(I)'
_cod_data_source_file c9dt01061k2.cif
_cod_data_source_block asr07b
_cod_depositor_comments
;
The following automatic conversions were performed:

'_exptl_absorpt_correction_type' value 'MULTI-SCAN' changed to
'multi-scan' according to
/home/data/users/saulius/crontab/automatic-downloads/rss-feeds/RSC/lib/dictionaries/cif_core.dic
dictionary named 'cif_core.dic' version 2.4.2 from 2011-04-26.

Automatic conversion script
Id: cif_fix_values 4973 2017-02-22 13:04:09Z antanas 

 Adding full bibliography for 7700428.cif.
;
_cod_database_code 7700428
_shelx_shelxl_version_number 2018/3
_shelx_space_group_comment
;
The symmetry employed for this shelxl refinement is uniquely defined
by the following loop, which should always be used as a source of
symmetry information in preference to the above space-group names.
They are only intended as comments.
;
_shelx_estimated_absorpt_t_max 0.736
_shelx_estimated_absorpt_t_min 0.640
_olex2_refinement_description
;
1. Twinned data refinement
 Scales: 0.592(3)
 0.408(3)
2. Fixed Uiso
 At 1.2 times of:
  All C(H) groups, All N(H,H) groups
 At 1.5 times of:
  All C(H,H,H) groups
3. Uiso/Uaniso restraints and constraints
Uanis(O5A) \\sim Ueq, Uanis(O5B) \\sim Ueq: with sigma of 0.001 and sigma for
terminal atoms of 0.002
Uanis(O5A) = Uanis(O5B)
4. Rigid body (RIGU) restrains
 Sr1, N3A, O5A, C9A, C10A, C11A
 with sigma for 1-2 distances of 0.004 and sigma for 1-3 distances of 0.004
 Sr1, N3B, O5B, C9B, C10B, C11B
 with sigma for 1-2 distances of 0.004 and sigma for 1-3 distances of 0.004
5. Others
 Fixed Sof: N1(0.5) H1A(0.5) H1B(0.5) N2(0.5) H2A(0.5) H2B(0.5) N3A(0.5)
 N3B(0.5) H3(0.5) O5A(0.5) O5B(0.5) H8(0.5) C9A(0.5) H9A(0.5) C9B(0.5) H9B(0.5)
 C10A(0.5) H10A(0.5) H10B(0.5) H10C(0.5) C10B(0.5) H10D(0.5) H10E(0.5)
 H10F(0.5) C11A(0.5) H11A(0.5) H11B(0.5) H11C(0.5) C11B(0.5) H11D(0.5)
 H11E(0.5) H11F(0.5)
6.a Rotating group:
 N1(H1A,H1B), N2(H2A,H2B)
6.b Aromatic/amide H refined with riding coordinates:
 C3(H3), C4(H4), C7(H7), C8(H8), C9A(H9A), C9B(H9B)
6.c Idealised Me refined as rotating group:
 C10A(H10A,H10B,H10C), C10B(H10D,H10E,H10F), C11A(H11A,H11B,H11C), C11B(H11D,
 H11E,H11F)
;
_olex2_submission_special_instructions 'No special instructions were received'

loop_
_space_group_symop_operation_xyz
'x, y, z'
'-x+1/2, y+1/2, -z+1/2'
'-x, -y, -z'
'x-1/2, -y-1/2, z-1/2'

loop_
_atom_site_label
_atom_site_type_symbol
_atom_site_fract_x
_atom_site_fract_y
_atom_site_fract_z
_atom_site_U_iso_or_equiv
_atom_site_adp_type
_atom_site_occupancy
_atom_site_site_symmetry_order
_atom_site_calc_flag
_atom_site_refinement_flags_posn
_atom_site_refinement_flags_adp
_atom_site_refinement_flags_occupancy
_atom_site_disorder_assembly
_atom_site_disorder_group
Sr1 Sr 0.30515(4) 0.56575(5) 0.24929(4) 0.01674(11) Uani 1 1 d . U . . .
O1 O 0.3343(5) 0.8729(6) 0.1715(2) 0.0265(11) Uani 1 1 d . . . . .
N1 N 0.5688(14) 0.6323(14) 0.0077(6) 0.046(3) Uani 0.5 1 d . . P A 1
H1A H 0.528062 0.578677 0.043189 0.055 Uiso 0.5 1 d GR . P A 1
H1B H 0.542740 0.584906 -0.033379 0.055 Uiso 0.5 1 d GR . P A 1
C1 C 0.4073(7) 0.7941(7) 0.1253(4) 0.0203(13) Uani 1 1 d . . . . .
O2 O 0.4461(5) 0.6313(6) 0.1349(3) 0.0282(10) Uani 1 1 d . . . . .
N2 N 0.1565(14) 0.8075(19) -0.0413(8) 0.070(5) Uani 0.5 1 d . . P B 1
H2A H 0.107923 0.888000 -0.066370 0.085 Uiso 0.5 1 d GR . P B 1
H2B H 0.190605 0.859701 -0.001336 0.085 Uiso 0.5 1 d GR . P B 1
C2 C 0.4562(7) 0.8988(9) 0.0597(4) 0.0251(14) Uani 1 1 d . . . . .
O3 O 0.1918(5) 0.3495(5) 0.1618(2) 0.0228(8) Uani 1 1 d . . . . .
N3A N 0.628(3) 0.149(4) 0.2952(14) 0.051(7) Uani 0.5 1 d . U P C 1
N3B N 0.6352(18) 0.154(3) 0.3109(11) 0.029(4) Uani 0.5 1 d . U P D 2
C3 C 0.5365(6) 0.8154(8) 0.0065(3) 0.0246(14) Uani 1 1 d . . . . .
H3 H 0.563606 0.691474 0.011468 0.030 Uiso 0.5 1 calc R . P A 2
O4 O 0.0165(5) 0.1641(7) 0.1528(3) 0.0412(13) Uani 1 1 d . . . . .
C4 C 0.5754(7) 0.9186(8) -0.0536(4) 0.0312(17) Uani 1 1 d . . . . .
H4 H 0.625126 0.861856 -0.091609 0.037 Uiso 1 1 calc R . . . .
O5A O 0.4302(10) 0.2549(13) 0.2557(7) 0.0214(10) Uani 0.5 1 d . U P C 1
O5B O 0.4255(12) 0.2489(16) 0.2716(5) 0.0214(10) Uani 0.5 1 d . U P D 2
C5 C 0.0828(8) 0.2963(10) 0.1300(4) 0.0286(15) Uani 1 1 d . . . . .
C6 C 0.0384(8) 0.3982(9) 0.0631(4) 0.0241(15) Uani 1 1 d . . . . .
C7 C 0.1130(7) 0.5515(9) 0.0403(4) 0.0324(17) Uani 1 1 d . . . . .
H7 H 0.190804 0.586123 0.067487 0.039 Uiso 1 1 calc R . . . .
C8 C 0.0747(8) 0.6548(10) -0.0223(4) 0.0372(17) Uani 1 1 d . . . . .
H8 H 0.125263 0.758996 -0.036353 0.045 Uiso 0.5 1 calc R . P B 2
C9A C 0.5287(10) 0.1462(15) 0.2659(6) 0.027(2) Uani 0.5 1 d . U P C 1
H9A H 0.513699 0.032045 0.242323 0.033 Uiso 0.5 1 calc R . P C 1
C9B C 0.5194(11) 0.241(2) 0.3057(8) 0.039(3) Uani 0.5 1 d . U P D 2
H9B H 0.513606 0.326248 0.344814 0.047 Uiso 0.5 1 calc R . P D 2
C10A C 0.6423(15) 0.289(2) 0.3692(9) 0.050(3) Uani 0.5 1 d . U P C 1
H10A H 0.560164 0.361083 0.373862 0.074 Uiso 0.5 1 calc GR . P C 1
H10B H 0.719073 0.370551 0.362756 0.074 Uiso 0.5 1 calc GR . P C 1
H10C H 0.655874 0.214963 0.413628 0.074 Uiso 0.5 1 calc GR . P C 1
C10B C 0.6502(16) 0.054(3) 0.2303(11) 0.076(6) Uani 0.5 1 d . U P D 2
H10D H 0.597817 0.121020 0.193370 0.113 Uiso 0.5 1 calc GR . P D 2
H10E H 0.616993 -0.072104 0.233463 0.113 Uiso 0.5 1 calc GR . P D 2
H10F H 0.744886 0.052451 0.216284 0.113 Uiso 0.5 1 calc GR . P D 2
C11A C 0.7396(15) 0.016(2) 0.3044(11) 0.058(4) Uani 0.5 1 d . U P C 1
H11A H 0.749806 -0.015895 0.356528 0.087 Uiso 0.5 1 calc GR . P C 1
H11B H 0.823107 0.070157 0.286762 0.087 Uiso 0.5 1 calc GR . P C 1
H11C H 0.719480 -0.095076 0.276058 0.087 Uiso 0.5 1 calc GR . P C 1
C11B C 0.7325(18) 0.128(3) 0.3565(13) 0.090(7) Uani 0.5 1 d . U P D 2
H11D H 0.714091 0.191472 0.402590 0.134 Uiso 0.5 1 calc GR . P D 2
H11E H 0.815893 0.174439 0.335512 0.134 Uiso 0.5 1 calc GR . P D 2
H11F H 0.741818 -0.003741 0.366049 0.134 Uiso 0.5 1 calc GR . P D 2

loop_
_atom_site_aniso_label
_atom_site_aniso_U_11
_atom_site_aniso_U_22
_atom_site_aniso_U_33
_atom_site_aniso_U_23
_atom_site_aniso_U_13
_atom_site_aniso_U_12
Sr1 0.02111(18) 0.01287(16) 0.01634(17) -0.0019(2) 0.0047(4) -0.00349(14)
O1 0.036(3) 0.0223(19) 0.022(2) -0.0003(16) 0.0180(18) 0.0000(17)
N1 0.079(9) 0.030(5) 0.031(6) 0.009(4) 0.038(6) 0.016(6)
C1 0.023(3) 0.010(2) 0.028(3) -0.003(2) 0.011(3) -0.004(2)
O2 0.032(2) 0.0176(17) 0.035(2) 0.0051(16) 0.0138(19) 0.0007(17)
N2 0.065(9) 0.073(9) 0.073(9) 0.048(8) -0.054(7) -0.057(8)
C2 0.026(3) 0.025(3) 0.024(3) 0.001(3) 0.012(3) -0.013(3)
O3 0.031(2) 0.0193(18) 0.0183(17) -0.0023(14) -0.0035(18) 0.0021(18)
N3A 0.034(6) 0.038(9) 0.083(14) -0.025(9) -0.023(8) 0.013(6)
N3B 0.012(4) 0.043(9) 0.034(7) 0.020(6) -0.001(4) -0.006(5)
C3 0.033(3) 0.019(2) 0.022(3) 0.003(2) 0.017(2) 0.008(2)
O4 0.037(3) 0.044(3) 0.042(3) 0.017(2) -0.013(2) -0.019(2)
C4 0.037(4) 0.023(3) 0.033(3) 0.001(2) 0.022(3) 0.004(3)
O5A 0.0208(10) 0.0219(10) 0.0215(13) 0.0002(7) 0.0003(7) 0.0011(6)
O5B 0.0208(10) 0.0219(10) 0.0215(13) 0.0002(7) 0.0003(7) 0.0011(6)
C5 0.031(4) 0.034(4) 0.021(3) 0.011(3) -0.004(3) 0.002(3)
C6 0.035(4) 0.018(3) 0.019(3) 0.004(2) -0.011(3) -0.014(3)
C7 0.031(4) 0.033(3) 0.032(3) 0.011(3) -0.012(3) -0.010(3)
C8 0.044(4) 0.035(3) 0.033(3) 0.009(3) -0.007(3) -0.009(3)
C9A 0.023(4) 0.027(5) 0.032(7) -0.004(4) 0.003(4) 0.000(3)
C9B 0.017(4) 0.049(7) 0.052(7) 0.011(6) -0.001(4) -0.003(4)
C10A 0.046(8) 0.043(7) 0.060(8) -0.009(6) -0.017(7) -0.008(6)
C10B 0.040(8) 0.100(14) 0.087(12) -0.034(11) 0.002(7) 0.021(9)
C11A 0.035(7) 0.061(9) 0.078(11) -0.004(8) -0.016(7) 0.023(7)
C11B 0.049(9) 0.106(17) 0.113(14) 0.046(12) -0.053(10) -0.004(10)

loop_
_atom_type_symbol
_atom_type_description
_atom_type_scat_dispersion_real
_atom_type_scat_dispersion_imag
_atom_type_scat_source
C C 0.0033 0.0016 'International Tables Vol C Tables 4.2.6.8 and 6.1.1.4'
H H 0.0000 0.0000 'International Tables Vol C Tables 4.2.6.8 and 6.1.1.4'
N N 0.0061 0.0033 'International Tables Vol C Tables 4.2.6.8 and 6.1.1.4'
O O 0.0106 0.0060 'International Tables Vol C Tables 4.2.6.8 and 6.1.1.4'
Sr Sr -1.5307 3.2498 'International Tables Vol C Tables 4.2.6.8 and 6.1.1.4'

loop_
_geom_angle_atom_site_label_1
_geom_angle_atom_site_label_2
_geom_angle_atom_site_label_3
_geom_angle
_geom_angle_site_symmetry_1
_geom_angle_site_symmetry_3
O1 Sr1 O1 149.12(10) 2_545 .
O1 Sr1 O2 154.11(14) 2_545 .
O1 Sr1 O3 95.48(14) 2_545 2
O1 Sr1 O3 75.86(12) 2_545 .
O1 Sr1 O4 98.27(17) 2_545 2
O1 Sr1 O5A 79.6(3) 2_545 2
O1 Sr1 O5A 75.2(2) 2_545 .
O1 Sr1 O5A 69.8(2) . 2
O1 Sr1 O5B 66.6(3) . 2
O1 Sr1 O5B 70.4(2) 2_545 .
O1 Sr1 O5B 83.1(3) 2_545 2
O1 Sr1 C5 95.90(18) 2_545 2
O1 Sr1 C5 82.67(17) . 2
O1 Sr1 C9A 65.6(2) 2_545 2
O1 Sr1 C9A 85.6(2) . 2
O2 Sr1 O1 49.50(13) . .
O2 Sr1 O3 110.38(13) . 2
O2 Sr1 O4 97.34(17) . 2
O2 Sr1 O5A 86.2(3) . .
O2 Sr1 O5A 110.9(3) . 2
O2 Sr1 O5B 92.1(2) . .
O2 Sr1 O5B 105.5(2) . 2
O2 Sr1 C5 106.75(18) . 2
O2 Sr1 C9A 116.5(2) . 2
O3 Sr1 O1 70.22(11) 2 .
O3 Sr1 O1 104.20(13) . .
O3 Sr1 O2 81.35(14) . .
O3 Sr1 O3 152.98(7) . 2
O3 Sr1 O4 155.37(15) . 2
O3 Sr1 O5A 67.9(3) 2 2
O3 Sr1 O5A 71.8(3) . .
O3 Sr1 O5A 85.2(3) . 2
O3 Sr1 O5B 81.1(3) . 2
O3 Sr1 O5B 72.4(3) 2 2
O3 Sr1 O5B 126.6(3) 2 .
O3 Sr1 O5B 75.2(3) . .
O3 Sr1 C5 171.76(18) . 2
O3 Sr1 C5 25.58(17) 2 2
O3 Sr1 C9A 85.3(2) 2 2
O3 Sr1 C9A 67.8(2) . 2
O4 Sr1 O1 93.02(16) 2 .
O4 Sr1 O3 50.09(15) 2 2
O4 Sr1 O5A 117.6(3) 2 2
O4 Sr1 O5B 122.4(2) 2 2
O4 Sr1 O5B 80.3(3) 2 .
O4 Sr1 C5 24.62(18) 2 2
O4 Sr1 C9A 132.1(2) 2 2
O5A Sr1 O1 134.9(2) . .
O5A Sr1 O3 131.4(3) . 2
O5A Sr1 O4 83.5(3) . 2
O5A Sr1 O5A 149.3(3) . 2
O5A Sr1 O5B 148.6(3) . 2
O5A Sr1 C5 106.7(3) . 2
O5A Sr1 C5 93.0(3) 2 2
O5A Sr1 C9A 128.8(3) . 2
O5A Sr1 C9A 20.7(3) 2 2
O5B Sr1 O1 140.2(2) . .
O5B Sr1 C9A 20.4(3) 2 2
O5B Sr1 C9A 127.5(3) . 2
C5 Sr1 C9A 108.8(2) 2 2
Sr1 O1 Sr1 96.14(13) 2 .
C1 O1 Sr1 92.1(3) . .
C1 O1 Sr1 171.8(4) . 2
H1A N1 H1B 109.1 . .
C3 N1 H1A 110.0 . .
C3 N1 H1B 108.0 . .
O1 C1 O2 121.2(6) . .
O1 C1 C2 119.5(5) . .
O2 C1 C2 119.2(5) . .
C1 O2 Sr1 96.8(4) . .
H2A N2 H2B 109.8 . .
C8 N2 H2A 109.6 . .
C8 N2 H2B 110.7 . .
C3 C2 C1 121.2(6) . .
C4 C2 C1 118.8(6) 3_675 .
C4 C2 C3 120.0(6) 3_675 .
Sr1 O3 Sr1 96.05(13) . 2_545
C5 O3 Sr1 148.3(4) . .
C5 O3 Sr1 92.4(4) . 2_545
C9A N3A C10A 117(2) . .
C9A N3A C11A 134(2) . .
C11A N3A C10A 104.5(16) . .
C9B N3B C10B 103.8(15) . .
C11B N3B C9B 141(2) . .
C11B N3B C10B 116(2) . .
N1 C3 C2 123.2(6) . .
N1 C3 C4 118.3(6) . .
C2 C3 H3 120.9 . .
C4 C3 C2 118.3(5) . .
C4 C3 H3 120.9 . .
C5 O4 Sr1 94.7(4) . 2_545
C2 C4 C3 121.7(6) 3_675 .
C2 C4 H4 119.2 3_675 .
C3 C4 H4 119.2 . .
Sr1 O5A Sr1 91.7(3) . 2_545
C9A O5A Sr1 157.1(9) . .
C9A O5A Sr1 110.5(7) . 2_545
Sr1 O5B Sr1 91.7(4) . 2_545
C9B O5B Sr1 120.6(11) . .
O3 C5 Sr1 62.0(3) . 2_545
O3 C5 C6 117.3(6) . .
O4 C5 Sr1 60.7(4) . 2_545
O4 C5 O3 122.2(6) . .
O4 C5 C6 120.5(7) . .
C6 C5 Sr1 172.5(5) . 2_545
C7 C6 C5 119.1(6) . .
C8 C6 C5 121.7(6) 3_565 .
C8 C6 C7 119.3(6) 3_565 .
C6 C7 H7 119.2 . .
C6 C7 C8 121.5(7) . .
C8 C7 H7 119.2 . .
C6 C8 N2 123.2(7) 3_565 .
C6 C8 C7 119.2(6) 3_565 .
C6 C8 H8 120.4 3_565 .
C7 C8 N2 117.6(7) . .
C7 C8 H8 120.4 . .
Sr1 C9A H9A 70.1 2_545 .
N3A C9A Sr1 154.8(17) . 2_545
N3A C9A O5A 137.3(17) . .
N3A C9A H9A 111.4 . .
O5A C9A Sr1 48.9(6) . 2_545
O5A C9A H9A 111.3 . .
N3B C9B H9B 108.8 . .
O5B C9B N3B 142.4(18) . .
O5B C9B H9B 108.8 . .
N3A C10A H10A 109.5 . .
N3A C10A H10B 109.5 . .
N3A C10A H10C 109.5 . .
H10A C10A H10B 109.5 . .
H10A C10A H10C 109.5 . .
H10B C10A H10C 109.5 . .
N3B C10B H10D 109.5 . .
N3B C10B H10E 109.5 . .
N3B C10B H10F 109.5 . .
H10D C10B H10E 109.5 . .
H10D C10B H10F 109.5 . .
H10E C10B H10F 109.5 . .
N3A C11A H11A 109.5 . .
N3A C11A H11B 109.5 . .
N3A C11A H11C 109.5 . .
H11A C11A H11B 109.5 . .
H11A C11A H11C 109.5 . .
H11B C11A H11C 109.5 . .
N3B C11B H11D 109.5 . .
N3B C11B H11E 109.5 . .
N3B C11B H11F 109.5 . .
H11D C11B H11E 109.5 . .
H11D C11B H11F 109.5 . .
H11E C11B H11F 109.5 . .

loop_
_geom_bond_atom_site_label_1
_geom_bond_atom_site_label_2
_geom_bond_distance
_geom_bond_site_symmetry_2
Sr1 O1 2.458(4) 2_545
Sr1 O1 2.672(4) .
Sr1 O2 2.569(4) .
Sr1 O3 2.631(4) 2
Sr1 O3 2.504(4) .
Sr1 O4 2.604(5) 2
Sr1 O5A 2.724(10) 2
Sr1 O5A 2.595(10) .
Sr1 O5B 2.684(12) 2
Sr1 O5B 2.639(11) .
Sr1 C5 2.978(7) 2
Sr1 C9A 3.388(10) 2
O1 C1 1.258(7) .
N1 H1A 0.8615 .
N1 H1B 0.8609 .
N1 C3 1.378(11) .
C1 O2 1.263(7) .
C1 C2 1.504(8) .
N2 H2A 0.8856 .
N2 H2B 0.8865 .
N2 C8 1.427(12) .
C2 C3 1.402(8) .
C2 C4 1.376(9) 3_675
O3 C5 1.287(9) .
N3A C9A 1.12(2) .
N3A C10A 1.70(3) .
N3A C11A 1.48(3) .
N3B C9B 1.32(2) .
N3B C10B 1.65(3) .
N3B C11B 1.28(2) .
C3 H3 0.9500 .
C3 C4 1.388(8) .
O4 C5 1.245(8) .
C4 H4 0.9500 .
O5A C9A 1.275(14) .
O5B C9B 1.119(17) .
C5 C6 1.490(9) .
C6 C7 1.410(9) .
C6 C8 1.399(10) 3_565
C7 H7 0.9500 .
C7 C8 1.415(9) .
C8 H8 0.9500 .
C9A H9A 0.9500 .
C9B H9B 0.9500 .
C10A H10A 0.9800 .
C10A H10B 0.9800 .
C10A H10C 0.9800 .
C10B H10D 0.9800 .
C10B H10E 0.9800 .
C10B H10F 0.9800 .
C11A H11A 0.9800 .
C11A H11B 0.9800 .
C11A H11C 0.9800 .
C11B H11D 0.9800 .
C11B H11E 0.9800 .
C11B H11F 0.9800 .

loop_
_twin_individual_id
_twin_individual_mass_fraction_refined
1 0.592(3)
2 0.408(3)
